data_7033149
loop_
_publ_author_name
'Holmes, Arthur J.'
'Rayner, Peter J.'
'Cowley, Michael J.'
'Green, Gary G. R.'
'Whitwood, Adrian C.'
'Duckett, Simon B.'

_publ_section_title
;
 The reaction of an iridium PNP complex with parahydrogen facilitates
 polarisation transfer without chemical change.
;
_journal_issue 3
_journal_name_full 'Dalton transactions (Cambridge, England : 2003)'
_journal_page_first 1077
_journal_page_last 1083
_journal_paper_doi 10.1039/c4dt03088e
_journal_volume 44
_journal_year 2015
_chemical_formula_moiety 'C24 H41 O4 P2 Pt, C F3 O3 S, C H2 Cl2'
_chemical_formula_sum 'C26 H43 Cl2 F3 O7 P2 Pt S'
_chemical_formula_weight 884.59
_chemical_name_systematic '[(C5H3N(CH2P(tBu)2)2)Ir(H)2(py)]BF4 '
_chemical_properties_physical Air-sensitive
_space_group_crystal_system triclinic
_space_group_IT_number 2
_space_group_name_Hall '-P 1'
_space_group_name_H-M_alt 'P -1'
_symmetry_space_group_name_Hall '-P 1'
_symmetry_space_group_name_H-M 'P -1'
_atom_sites_solution_hydrogens geom
_atom_sites_solution_primary direct
_atom_sites_solution_secondary difmap
_audit_creation_date 2014-09-19
_audit_creation_method
;
Olex2 1.2
(compiled 2014.09.19 svn.r3010 for OlexSys, GUI svn.r4874)
;
_cell_angle_alpha 101.036(4)
_cell_angle_beta 105.588(4)
_cell_angle_gamma 100.777(4)
_cell_formula_units_Z 2
_cell_length_a 10.357(2)
_cell_length_b 12.820(3)
_cell_length_c 13.113(3)
_cell_measurement_reflns_used 7808
_cell_measurement_temperature 110(2)
_cell_measurement_theta_max 28.26
_cell_measurement_theta_min 2.34
_cell_volume 1592.8(6)
_computing_cell_refinement 'Bruker SMART'
_computing_data_collection 'Bruker SMART'
_computing_data_reduction 'Bruker SAINT'
_computing_molecular_graphics 'Olex2 (Dolomanov et al., 2009)'
_computing_publication_material 'Olex2 (Dolomanov et al., 2009)'
_computing_structure_refinement 'XL (Sheldrick, 2008)'
_computing_structure_solution 'SHELXS-97 (Sheldrick, 1997)'
_diffrn_ambient_temperature 110(2)
_diffrn_measured_fraction_theta_full 0.988
_diffrn_measured_fraction_theta_max 0.988
_diffrn_measurement_device_type 'CCD area detector'
_diffrn_measurement_method 'phi and omega scans'
_diffrn_radiation_monochromator graphite
_diffrn_radiation_type MoK\a
_diffrn_radiation_wavelength 0.71073
_diffrn_reflns_av_R_equivalents 0.0417
_diffrn_reflns_av_unetI/netI 0.0479
_diffrn_reflns_limit_h_max 13
_diffrn_reflns_limit_h_min -13
_diffrn_reflns_limit_k_max 17
_diffrn_reflns_limit_k_min -17
_diffrn_reflns_limit_l_max 17
_diffrn_reflns_limit_l_min -17
_diffrn_reflns_number 21898
_diffrn_reflns_theta_full 28.43
_diffrn_reflns_theta_max 28.43
_diffrn_reflns_theta_min 1.67
_diffrn_source 'fine-focus sealed tube'
_diffrn_source_current 40.0
_diffrn_source_power 1.8
_diffrn_source_target Mo
_diffrn_source_voltage 45.0
_exptl_absorpt_coefficient_mu 4.799
_exptl_absorpt_correction_T_max 0.249
_exptl_absorpt_correction_T_min 0.104
_exptl_absorpt_correction_type multi-scan
_exptl_absorpt_process_details
'SADABS v.2.10 (Bruker,2003) was used for absorption correction. R(int) was 0.2372 before and 0.0395 after correction. The Ratio of minimum to maximum transmission is 0.4183. The \l/2 correction factor is 0.0015.'
_exptl_crystal_colour Colourless
_exptl_crystal_density_diffrn 1.844
_exptl_crystal_density_method 'not measured'
_exptl_crystal_description Block
_exptl_crystal_F_000 880
_exptl_crystal_recrystallization_method 'Re-crystallisation from solvent: methanol benzene'
_exptl_crystal_size_max 0.42
_exptl_crystal_size_mid 0.3
_exptl_crystal_size_min 0.29
_refine_diff_density_max 1.715
_refine_diff_density_min -0.928
_refine_diff_density_rms 0.126
_refine_ls_extinction_method none
_refine_ls_goodness_of_fit_ref 1.021
_refine_ls_hydrogen_treatment mixed
_refine_ls_matrix_type full
_refine_ls_number_parameters 479
_refine_ls_number_reflns 7921
_refine_ls_number_restraints 45
_refine_ls_restrained_S_all 1.018
_refine_ls_R_factor_all 0.0327
_refine_ls_R_factor_gt 0.0284
_refine_ls_shift/su_max 0.003
_refine_ls_shift/su_mean 0.000
_refine_ls_structure_factor_coef Fsqd
_refine_ls_weighting_details 'calc w=1/[\s^2^(Fo^2^)+(0.0291P)^2^+0.0000P] where P=(Fo^2^+2Fc^2^)/3'
_refine_ls_weighting_scheme calc
_refine_ls_wR_factor_gt 0.0627
_refine_ls_wR_factor_ref 0.0649
_reflns_number_gt 7230
_reflns_number_total 7921
_reflns_threshold_expression >2sigma(I)
_cod_data_source_file c4dt03088e2.cif
_cod_data_source_block sbd1011m
_cod_depositor_comments
;
The following automatic conversions were performed:

'_diffrn_source_target' value 'MO' changed to 'Mo' according to
/usr/data/users/saulius/crontab/automatic-downloads/rss-feeds/RSC/lib/dictionaries/cif_core.dic
dictionary named 'cif_core.dic' version 2.4.2 from 2011-04-26.

Automatic conversion script
Id: cif_fix_values 2935 2014-11-11 08:27:57Z andrius 

 Adding full bibliography for 7033149.cif.
;
_cod_database_code 7033149
_olex2_refinement_description
;
1. Fixed Uiso
 At 1.2 times of:
  All C(H) groups, All C(H,H) groups
 At 1.5 times of:
  All C(H,H,H) groups
2. Shared sites
{Cl2, Cl2A}
3. Restrained distances
 C26A-Cl1A = C26A-Cl2A
 0.01 with sigma of 1.745
 C26-Cl1 = C26-Cl2
 0.01 with sigma of 1.745
 Cl1A-Cl2A
 0.01 with sigma of 2.9
 Cl1-Cl2
 0.01 with sigma of 2.9
 C25-S1 \\sim C25A-S1A
 with sigma of 0.001
 S1-O5 \\sim S1-O6 \\sim S1-O7 \\sim S1A-O5A \\sim S1A-O6A \\sim S1A-O7A
 with sigma of 0.001
 C25-F1 \\sim C25-F2 \\sim C25-F3 \\sim C25A-F1A \\sim C25A-F2A \\sim C25A-F3A
 with sigma of 0.001
4. Rigid bond restraints
 Cl1, C26
 with sigma for 1-2 distances of 0.01 and sigma for 1-3 distances of 0.01
 Cl1A, C26A
 with sigma for 1-2 distances of 0.01 and sigma for 1-3 distances of 0.01
5. Uiso/Uaniso restraints and constraints
Uanis(O5A) \\sim Ueq: with sigma of 0.01 and sigma for terminal atoms of 0.02
Uanis(Cl2) = Uanis(Cl2A)
Uanis(C26) = Uanis(C26A)
6. Others
 Sof(S1A)=Sof(C25A)=Sof(F1A)=Sof(O6A)=Sof(F2A)=Sof(F3A)=Sof(O7A)=Sof(O5A)=1-
 FVAR(1)
 Sof(O6)=Sof(S1)=Sof(O5)=Sof(F2)=Sof(F3)=Sof(F1)=Sof(C25)=Sof(O7)=FVAR(1)
 Sof(C26A)=Sof(H26D)=Sof(H26C)=Sof(Cl1A)=Sof(Cl2A)=1-FVAR(2)
 Sof(C26)=Sof(H26A)=Sof(H26B)=Sof(Cl1)=Sof(Cl2)=FVAR(2)
7.a Ternary CH refined with riding coordinates:
 C7(H7), C11(H11), C17(H17), C21(H21)
7.b Secondary CH2 refined with riding coordinates:
 C8(H8A,H8B), C9(H9B,H9A), C10(H10A,H10B), C12(H12B,H12A), C13(H13B,H13A),
 C14(H14B,H14A), C15(H15A,H15B), C16(H16A,H16B), C18(H18B,H18A), C19(H19A,H19B),
  C20(H20A,H20B), C22(H22A,H22B), C23(H23B,H23A), C24(H24A,H24B), C26(H26A,
 H26B), C26A(H26D,H26C)
7.c Idealised Me refined as rotating group:
 C1(H1B,H1A,H1C), C6(H6C,H6B,H6A)
;
_olex2_submission_special_instructions 'No special instructions were received'

loop_
_space_group_symop_id
_space_group_symop_operation_xyz
1 'x, y, z'
2 '-x, -y, -z'

loop_
_atom_site_label
_atom_site_type_symbol
_atom_site_fract_x
_atom_site_fract_y
_atom_site_fract_z
_atom_site_U_iso_or_equiv
_atom_site_adp_type
_atom_site_occupancy
_atom_site_calc_flag
_atom_site_disorder_assembly
_atom_site_disorder_group
_atom_site_refinement_flags_posn
_atom_site_refinement_flags_adp
C1 C 0.7864(4) 0.8925(3) 0.3840(3) 0.0362(9) Uani 1 d . . . .
H1B H 0.7063 0.9220 0.3870 0.054 Uiso 1 calc . . GR .
H1A H 0.7972 0.8869 0.3113 0.054 Uiso 1 calc . . GR .
H1C H 0.8701 0.9416 0.4397 0.054 Uiso 1 calc . . GR .
C2 C 0.7332(3) 0.7780(3) 0.4939(3) 0.0260(7) Uani 1 d . . . .
C3 C 0.7166(4) 0.6686(3) 0.5181(3) 0.0288(8) Uani 1 d . . . .
C4 C 0.6114(3) 0.6576(3) 0.5812(3) 0.0205(6) Uani 1 d . . . .
C5 C 0.4710(4) 0.6435(3) 0.5057(3) 0.0243(7) Uani 1 d . . . .
C6 C 0.2305(4) 0.5842(3) 0.4701(4) 0.0412(10) Uani 1 d . . . .
H6C H 0.2155 0.6558 0.4615 0.062 Uiso 1 calc . . GR .
H6B H 0.1629 0.5498 0.5013 0.062 Uiso 1 calc . . GR .
H6A H 0.2192 0.5370 0.3984 0.062 Uiso 1 calc . . GR .
C7 C 0.8707(3) 1.0946(3) 0.8222(3) 0.0197(6) Uani 1 d . . . .
H7 H 0.9449 1.0642 0.8631 0.024 Uiso 1 calc . . R .
C8 C 0.8973(4) 1.1059(3) 0.7156(3) 0.0274(7) Uani 1 d . . . .
H8A H 0.9039 1.0339 0.6766 0.033 Uiso 1 calc . . R .
H8B H 0.9882 1.1586 0.7336 0.033 Uiso 1 calc . . R .
C9 C 0.7880(4) 1.1441(3) 0.6378(3) 0.0346(9) Uani 1 d . . . .
H9B H 0.8020 1.2240 0.6667 0.042 Uiso 1 calc . . R .
H9A H 0.8044 1.1330 0.5660 0.042 Uiso 1 calc . . R .
C10 C 0.6370(4) 1.0875(3) 0.6193(3) 0.0325(8) Uani 1 d . . . .
H10A H 0.6152 1.0134 0.5697 0.039 Uiso 1 calc . . R .
H10B H 0.5777 1.1293 0.5806 0.039 Uiso 1 calc . . R .
C11 C 0.5960(3) 1.0748(3) 0.7215(3) 0.0246(7) Uani 1 d . . . .
H11 H 0.4975 1.0310 0.6967 0.030 Uiso 1 calc . . R .
C12 C 0.6081(4) 1.1836(3) 0.8015(3) 0.0273(7) Uani 1 d . . . .
H12B H 0.5505 1.2253 0.7611 0.033 Uiso 1 calc . . R .
H12A H 0.5686 1.1664 0.8590 0.033 Uiso 1 calc . . R .
C13 C 0.7549(4) 1.2579(3) 0.8574(3) 0.0278(8) Uani 1 d . . . .
H13B H 0.7531 1.3133 0.9206 0.033 Uiso 1 calc . . R .
H13A H 0.7802 1.2978 0.8052 0.033 Uiso 1 calc . . R .
C14 C 0.8699(3) 1.2011(3) 0.8986(3) 0.0227(7) Uani 1 d . . . .
H14B H 0.9602 1.2542 0.9156 0.027 Uiso 1 calc . . R .
H14A H 0.8635 1.1848 0.9681 0.027 Uiso 1 calc . . R .
C15 C 0.6785(4) 0.9919(3) 0.9206(3) 0.0235(7) Uani 1 d . . . .
H15A H 0.7659 0.9904 0.9740 0.028 Uiso 1 calc . . R .
H15B H 0.6514 1.0588 0.9493 0.028 Uiso 1 calc . . R .
C16 C 0.5653(3) 0.8902(3) 0.9065(3) 0.0217(7) Uani 1 d . . . .
H16A H 0.4739 0.8981 0.8651 0.026 Uiso 1 calc . . R .
H16B H 0.5618 0.8806 0.9789 0.026 Uiso 1 calc . . R .
C17 C 0.7525(3) 0.7430(3) 0.9264(2) 0.0196(6) Uani 1 d . . . .
H17 H 0.8360 0.8043 0.9414 0.024 Uiso 1 calc . . R .
C18 C 0.7250(3) 0.7407(3) 1.0358(3) 0.0232(7) Uani 1 d . . . .
H18B H 0.7255 0.8160 1.0721 0.028 Uiso 1 calc . . R .
H18A H 0.8030 0.7204 1.0834 0.028 Uiso 1 calc . . R .
C19 C 0.5889(3) 0.6623(3) 1.0296(3) 0.0244(7) Uani 1 d . . . .
H19A H 0.6029 0.5872 1.0218 0.029 Uiso 1 calc . . R .
H19B H 0.5712 0.6837 1.1003 0.029 Uiso 1 calc . . R .
C20 C 0.4581(3) 0.6578(3) 0.9372(3) 0.0246(7) Uani 1 d . . . .
H20A H 0.3845 0.5936 0.9322 0.030 Uiso 1 calc . . R .
H20B H 0.4260 0.7245 0.9577 0.030 Uiso 1 calc . . R .
C21 C 0.4753(3) 0.6498(3) 0.8236(3) 0.0209(7) Uani 1 d . . . .
H21 H 0.3852 0.6509 0.7718 0.025 Uiso 1 calc . . R .
C22 C 0.5132(3) 0.5427(3) 0.7791(3) 0.0243(7) Uani 1 d . . . .
H22A H 0.5014 0.5350 0.7003 0.029 Uiso 1 calc . . R .
H22B H 0.4454 0.4801 0.7845 0.029 Uiso 1 calc . . R .
C23 C 0.6605(4) 0.5319(3) 0.8351(3) 0.0259(7) Uani 1 d . . . .
H23B H 0.6604 0.5078 0.9024 0.031 Uiso 1 calc . . R .
H23A H 0.6810 0.4732 0.7854 0.031 Uiso 1 calc . . R .
C24 C 0.7782(3) 0.6364(3) 0.8659(3) 0.0229(7) Uani 1 d . . . .
H24A H 0.7962 0.6482 0.7981 0.027 Uiso 1 calc . . R .
H24B H 0.8631 0.6237 0.9129 0.027 Uiso 1 calc . . R .
O1 O 0.7650(3) 0.7849(2) 0.40471(19) 0.0326(6) Uani 1 d . . . .
O2 O 0.7200(2) 0.85786(18) 0.55597(17) 0.0205(5) Uani 1 d . . . .
O3 O 0.4466(3) 0.6691(2) 0.41918(19) 0.0338(6) Uani 1 d . . . .
O4 O 0.3691(2) 0.5993(2) 0.5425(2) 0.0288(5) Uani 1 d . . . .
P1 P 0.70481(8) 0.99488(6) 0.78927(6) 0.01609(16) Uani 1 d . . . .
P2 P 0.60648(8) 0.77094(7) 0.83101(6) 0.01618(16) Uani 1 d . . . .
Pt1 Pt 0.658523(11) 0.816133(9) 0.689626(9) 0.01636(4) Uani 1 d . . . .
O6 O 0.2052(8) 0.9755(3) 0.8140(4) 0.078(2) Uani 0.775(4) d A 1 . .
S1 S 0.13879(16) 0.86177(14) 0.79325(10) 0.0284(4) Uani 0.775(4) d A 1 . .
O5 O 0.2231(6) 0.8013(7) 0.8501(8) 0.0254(17) Uani 0.775(4) d A 1 . .
F2 F 0.2540(9) 0.8238(13) 0.6410(11) 0.056(3) Uani 0.775(4) d A 1 . .
F3 F 0.0504(4) 0.8518(3) 0.5830(3) 0.0449(10) Uani 0.775(4) d A 1 . .
F1 F 0.0746(4) 0.6995(2) 0.6198(3) 0.0529(10) Uani 0.775(4) d A 1 . .
C25 C 0.1284(4) 0.8076(3) 0.6521(3) 0.0267(10) Uani 0.775(4) d A 1 . .
O7 O -0.0030(3) 0.8360(6) 0.7898(5) 0.075(2) Uani 0.775(4) d A 1 . .
S1A S 0.0963(5) 0.8003(5) 0.7856(3) 0.0270(12) Uani 0.225(4) d A 2 . .
C25A C 0.1728(9) 0.8814(8) 0.7076(8) 0.034(4) Uani 0.225(4) d A 2 . .
F1A F 0.0762(13) 0.9030(12) 0.6303(10) 0.042(3) Uani 0.225(4) d A 2 . .
O6A O 0.0299(14) 0.8731(12) 0.8369(11) 0.031(4) Uani 0.225(4) d A 2 . .
F2A F 0.2502(14) 0.9769(10) 0.7757(12) 0.047(4) Uani 0.225(4) d A 2 . .
F3A F 0.254(2) 0.844(4) 0.654(3) 0.051(8) Uani 0.225(4) d A 2 . .
O7A O 0.0087(12) 0.7056(7) 0.7019(8) 0.042(4) Uani 0.225(4) d A 2 . .
O5A O 0.2100(18) 0.777(3) 0.859(3) 0.018(4) Uani 0.225(4) d A 2 . U
C26 C 0.928(3) 0.466(2) 0.216(2) 0.035(2) Uani 0.65(4) d B 1 D U
H26A H 1.0211 0.4556 0.2486 0.041 Uiso 0.65(4) calc B 1 R .
H26B H 0.8609 0.3934 0.1925 0.041 Uiso 0.65(4) calc B 1 R .
Cl1 Cl 0.8857(4) 0.5547(11) 0.3171(4) 0.0412(14) Uani 0.65(4) d B 1 D U
Cl2 Cl 0.92770(11) 0.51311(8) 0.10237(8) 0.0369(2) Uani 0.65(4) d B 1 D .
C26A C 0.909(5) 0.473(5) 0.227(4) 0.035(2) Uani 0.35(4) d B 2 D U
H26D H 0.8296 0.4085 0.2086 0.041 Uiso 0.35(4) calc B 2 R .
H26C H 0.9944 0.4553 0.2678 0.041 Uiso 0.35(4) calc B 2 R .
Cl1A Cl 0.8808(11) 0.594(3) 0.3043(13) 0.053(4) Uani 0.35(4) d B 2 D U
Cl2A Cl 0.92770(11) 0.51311(8) 0.10237(8) 0.0369(2) Uani 0.35(4) d B 2 D .
H4 H 0.614(4) 0.609(3) 0.617(3) 0.021(9) Uiso 1 d . . . .
H3B H 0.804(4) 0.669(3) 0.563(3) 0.038(11) Uiso 1 d . . . .
H3A H 0.692(4) 0.612(3) 0.451(3) 0.029(10) Uiso 1 d . . . .

loop_
_atom_site_aniso_label
_atom_site_aniso_U_11
_atom_site_aniso_U_22
_atom_site_aniso_U_33
_atom_site_aniso_U_23
_atom_site_aniso_U_13
_atom_site_aniso_U_12
C1 0.041(2) 0.046(3) 0.034(2) 0.0202(19) 0.0207(18) 0.016(2)
C2 0.0213(16) 0.031(2) 0.0226(17) 0.0031(14) 0.0047(13) 0.0051(15)
C3 0.038(2) 0.0162(17) 0.0301(19) -0.0033(15) 0.0133(17) 0.0061(16)
C4 0.0269(17) 0.0116(15) 0.0190(15) -0.0015(13) 0.0056(13) 0.0033(13)
C5 0.0342(19) 0.0100(15) 0.0216(16) -0.0020(13) 0.0024(14) 0.0042(14)
C6 0.0261(19) 0.030(2) 0.053(3) 0.0097(19) -0.0071(18) 0.0045(17)
C7 0.0166(15) 0.0196(16) 0.0210(16) 0.0045(13) 0.0040(12) 0.0036(13)
C8 0.0248(17) 0.0243(19) 0.0326(19) 0.0045(15) 0.0145(15) -0.0004(15)
C9 0.055(2) 0.025(2) 0.0266(19) 0.0103(16) 0.0162(18) 0.0067(18)
C10 0.046(2) 0.0225(19) 0.0235(18) 0.0061(15) -0.0013(16) 0.0140(17)
C11 0.0180(15) 0.0160(16) 0.0330(18) 0.0014(14) 0.0003(14) 0.0045(13)
C12 0.0281(18) 0.0161(17) 0.038(2) 0.0038(15) 0.0107(15) 0.0093(14)
C13 0.0315(19) 0.0163(17) 0.0334(19) 0.0014(14) 0.0106(16) 0.0054(15)
C14 0.0231(16) 0.0155(16) 0.0237(16) 0.0001(13) 0.0054(13) -0.0010(13)
C15 0.0329(18) 0.0150(16) 0.0233(16) 0.0004(13) 0.0136(14) 0.0052(14)
C16 0.0270(17) 0.0150(16) 0.0277(17) 0.0070(13) 0.0142(14) 0.0061(14)
C17 0.0180(15) 0.0183(16) 0.0199(15) 0.0043(13) 0.0035(12) 0.0026(13)
C18 0.0238(16) 0.0226(18) 0.0193(16) 0.0039(13) 0.0025(13) 0.0051(14)
C19 0.0293(18) 0.0194(17) 0.0239(17) 0.0060(14) 0.0083(14) 0.0044(14)
C20 0.0236(17) 0.0215(17) 0.0320(18) 0.0100(15) 0.0121(14) 0.0050(14)
C21 0.0160(15) 0.0157(16) 0.0272(17) 0.0072(13) 0.0023(13) -0.0005(12)
C22 0.0270(17) 0.0138(16) 0.0264(17) 0.0044(13) 0.0033(14) -0.0004(14)
C23 0.0359(19) 0.0192(17) 0.0237(17) 0.0052(14) 0.0085(15) 0.0110(15)
C24 0.0227(16) 0.0231(17) 0.0221(16) 0.0059(14) 0.0033(13) 0.0096(14)
O1 0.0393(15) 0.0366(16) 0.0235(13) 0.0032(11) 0.0156(11) 0.0092(12)
O2 0.0283(12) 0.0134(11) 0.0202(11) 0.0033(9) 0.0083(9) 0.0063(10)
O3 0.0470(16) 0.0283(14) 0.0206(12) 0.0043(11) 0.0028(11) 0.0102(12)
O4 0.0238(12) 0.0234(13) 0.0321(13) 0.0080(11) -0.0002(10) 0.0016(10)
P1 0.0171(4) 0.0116(4) 0.0177(4) 0.0018(3) 0.0051(3) 0.0019(3)
P2 0.0170(4) 0.0121(4) 0.0185(4) 0.0029(3) 0.0055(3) 0.0026(3)
Pt1 0.01911(7) 0.01129(7) 0.01649(7) 0.00116(5) 0.00434(5) 0.00299(5)
O6 0.167(8) 0.021(2) 0.025(3) -0.0005(18) 0.005(3) 0.020(3)
S1 0.0414(8) 0.0283(9) 0.0222(6) 0.0090(6) 0.0132(5) 0.0173(7)
O5 0.029(2) 0.018(4) 0.026(3) 0.009(2) 0.004(2) 0.002(2)
F2 0.058(4) 0.074(6) 0.048(3) 0.016(3) 0.032(3) 0.019(3)
F3 0.053(2) 0.047(2) 0.0263(19) 0.0158(17) -0.0010(17) 0.008(2)
F1 0.074(2) 0.0285(17) 0.0348(18) -0.0036(14) -0.0019(17) 0.0030(17)
C25 0.033(3) 0.024(3) 0.021(2) 0.0056(19) 0.0058(19) 0.006(2)
O7 0.044(3) 0.151(7) 0.062(4) 0.056(4) 0.033(3) 0.050(4)
S1A 0.026(2) 0.029(3) 0.028(2) 0.011(2) 0.0089(17) 0.007(2)
C25A 0.045(10) 0.043(12) 0.023(8) 0.014(8) 0.012(8) 0.023(9)
F1A 0.049(7) 0.050(9) 0.032(7) 0.030(6) 0.007(6) 0.013(7)
O6A 0.034(7) 0.025(7) 0.030(8) 0.003(6) 0.003(6) 0.009(6)
F2A 0.044(7) 0.026(7) 0.058(10) 0.007(7) 0.002(7) 0.001(5)
F3A 0.019(9) 0.070(18) 0.065(18) 0.013(11) 0.018(9) 0.009(8)
O7A 0.035(7) 0.029(7) 0.038(7) 0.007(6) -0.012(6) -0.013(5)
O5A 0.024(7) 0.021(12) 0.017(7) 0.014(7) 0.012(5) 0.006(7)
C26 0.033(7) 0.054(4) 0.020(5) 0.006(4) 0.015(3) 0.012(4)
Cl1 0.0394(12) 0.047(3) 0.0351(11) 0.0015(13) 0.0154(9) 0.0103(14)
Cl2 0.0466(5) 0.0305(5) 0.0384(5) 0.0105(4) 0.0216(4) 0.0078(4)
C26A 0.033(7) 0.054(4) 0.020(5) 0.006(4) 0.015(3) 0.012(4)
Cl1A 0.055(3) 0.058(7) 0.043(3) -0.005(4) 0.028(2) 0.009(3)
Cl2A 0.0466(5) 0.0305(5) 0.0384(5) 0.0105(4) 0.0216(4) 0.0078(4)

loop_
_atom_type_symbol
_atom_type_description
_atom_type_scat_dispersion_real
_atom_type_scat_dispersion_imag
_atom_type_scat_source
C C 0.0033 0.0016 'International Tables Vol C Tables 4.2.6.8 and 6.1.1.4'
H H 0.0000 0.0000 'International Tables Vol C Tables 4.2.6.8 and 6.1.1.4'
Cl Cl 0.1484 0.1585 'International Tables Vol C Tables 4.2.6.8 and 6.1.1.4'
F F 0.0171 0.0103 'International Tables Vol C Tables 4.2.6.8 and 6.1.1.4'
O O 0.0106 0.0060 'International Tables Vol C Tables 4.2.6.8 and 6.1.1.4'
P P 0.1023 0.0942 'International Tables Vol C Tables 4.2.6.8 and 6.1.1.4'
Pt Pt -1.7033 8.3905 'International Tables Vol C Tables 4.2.6.8 and 6.1.1.4'
S S 0.1246 0.1234 'International Tables Vol C Tables 4.2.6.8 and 6.1.1.4'

loop_
_geom_angle_atom_site_label_1
_geom_angle_atom_site_label_2
_geom_angle_atom_site_label_3
_geom_angle
H1B C1 H1A 109.5
H1B C1 H1C 109.5
H1A C1 H1C 109.5
O1 C1 H1B 109.5
O1 C1 H1A 109.5
O1 C1 H1C 109.5
O1 C2 C3 116.3(3)
O2 C2 C3 121.3(3)
O2 C2 O1 122.4(3)
C2 C3 C4 108.3(3)
C2 C3 H3B 105(3)
C2 C3 H3A 110(2)
C4 C3 H3B 110(2)
C4 C3 H3A 114(2)
H3B C3 H3A 110(3)
C3 C4 Pt1 104.3(2)
C3 C4 H4 115(2)
C5 C4 C3 109.3(3)
C5 C4 Pt1 104.7(2)
C5 C4 H4 112(2)
Pt1 C4 H4 111(2)
O3 C5 C4 124.7(3)
O3 C5 O4 122.1(3)
O4 C5 C4 113.2(3)
H6C C6 H6B 109.5
H6C C6 H6A 109.5
H6B C6 H6A 109.5
O4 C6 H6C 109.5
O4 C6 H6B 109.5
O4 C6 H6A 109.5
C8 C7 H7 107.8
C8 C7 C14 115.7(3)
C8 C7 P1 108.5(2)
C14 C7 H7 107.8
C14 C7 P1 108.9(2)
P1 C7 H7 107.8
C7 C8 H8A 108.4
C7 C8 H8B 108.4
C7 C8 C9 115.4(3)
H8A C8 H8B 107.5
C9 C8 H8A 108.4
C9 C8 H8B 108.4
C8 C9 H9B 108.2
C8 C9 H9A 108.2
H9B C9 H9A 107.4
C10 C9 C8 116.2(3)
C10 C9 H9B 108.2
C10 C9 H9A 108.2
C9 C10 H10A 108.1
C9 C10 H10B 108.1
C9 C10 C11 116.9(3)
H10A C10 H10B 107.3
C11 C10 H10A 108.1
C11 C10 H10B 108.1
C10 C11 H11 108.0
C10 C11 P1 106.9(2)
C12 C11 C10 114.7(3)
C12 C11 H11 108.0
C12 C11 P1 110.9(2)
P1 C11 H11 108.0
C11 C12 H12B 108.3
C11 C12 H12A 108.3
H12B C12 H12A 107.4
C13 C12 C11 115.9(3)
C13 C12 H12B 108.3
C13 C12 H12A 108.3
C12 C13 H13B 108.1
C12 C13 H13A 108.1
C12 C13 C14 116.6(3)
H13B C13 H13A 107.3
C14 C13 H13B 108.1
C14 C13 H13A 108.1
C7 C14 C13 117.5(3)
C7 C14 H14B 107.9
C7 C14 H14A 107.9
C13 C14 H14B 107.9
C13 C14 H14A 107.9
H14B C14 H14A 107.2
H15A C15 H15B 108.2
C16 C15 H15A 109.8
C16 C15 H15B 109.8
C16 C15 P1 109.6(2)
P1 C15 H15A 109.8
P1 C15 H15B 109.8
C15 C16 H16A 110.2
C15 C16 H16B 110.2
C15 C16 P2 107.7(2)
H16A C16 H16B 108.5
P2 C16 H16A 110.2
P2 C16 H16B 110.2
C18 C17 H17 108.0
C18 C17 C24 115.7(3)
C18 C17 P2 110.4(2)
C24 C17 H17 108.0
C24 C17 P2 106.6(2)
P2 C17 H17 108.0
C17 C18 H18B 108.1
C17 C18 H18A 108.1
C17 C18 C19 116.7(3)
H18B C18 H18A 107.3
C19 C18 H18B 108.1
C19 C18 H18A 108.1
C18 C19 H19A 108.1
C18 C19 H19B 108.1
H19A C19 H19B 107.3
C20 C19 C18 116.9(3)
C20 C19 H19A 108.1
C20 C19 H19B 108.1
C19 C20 H20A 108.4
C19 C20 H20B 108.4
H20A C20 H20B 107.4
C21 C20 C19 115.7(3)
C21 C20 H20A 108.4
C21 C20 H20B 108.4
C20 C21 H21 108.1
C20 C21 C22 112.7(3)
C20 C21 P2 108.6(2)
C22 C21 H21 108.1
C22 C21 P2 111.0(2)
P2 C21 H21 108.1
C21 C22 H22A 108.0
C21 C22 H22B 108.0
C21 C22 C23 117.3(3)
H22A C22 H22B 107.2
C23 C22 H22A 108.0
C23 C22 H22B 108.0
C22 C23 H23B 108.3
C22 C23 H23A 108.3
H23B C23 H23A 107.4
C24 C23 C22 115.8(3)
C24 C23 H23B 108.3
C24 C23 H23A 108.3
C17 C24 H24A 108.3
C17 C24 H24B 108.3
C23 C24 C17 116.0(3)
C23 C24 H24A 108.3
C23 C24 H24B 108.3
H24A C24 H24B 107.4
C2 O1 C1 116.0(3)
C2 O2 Pt1 112.6(2)
C5 O4 C6 114.4(3)
C7 P1 C11 96.78(15)
C7 P1 Pt1 123.13(10)
C11 P1 Pt1 113.53(11)
C15 P1 C7 105.29(15)
C15 P1 C11 109.40(16)
C15 P1 Pt1 107.78(11)
C16 P2 Pt1 107.26(11)
C17 P2 C16 106.82(15)
C17 P2 C21 97.05(15)
C17 P2 Pt1 112.29(11)
C21 P2 C16 106.44(15)
C21 P2 Pt1 125.51(11)
C4 Pt1 O2 79.13(11)
C4 Pt1 P1 173.49(9)
C4 Pt1 P2 100.41(10)
O2 Pt1 P1 95.15(6)
O2 Pt1 P2 176.76(6)
P2 Pt1 P1 85.48(3)
O6 S1 O5 114.1(4)
O6 S1 C25 102.7(3)
O6 S1 O7 116.6(5)
O5 S1 C25 102.4(5)
O5 S1 O7 115.3(5)
O7 S1 C25 102.9(3)
F2 C25 S1 110.8(5)
F2 C25 F3 108.8(9)
F2 C25 F1 105.9(8)
F3 C25 S1 112.7(3)
F3 C25 F1 107.3(4)
F1 C25 S1 111.1(3)
O6A S1A C25A 102.2(9)
O6A S1A O7A 117.1(9)
O6A S1A O5A 114.7(17)
O7A S1A C25A 101.9(7)
O5A S1A C25A 105.4(12)
O5A S1A O7A 113.1(15)
F1A C25A S1A 111.5(8)
F2A C25A S1A 108.1(10)
F2A C25A F1A 107.5(13)
F2A C25A F3A 105(2)
F3A C25A S1A 120(3)
F3A C25A F1A 104(3)
H26A C26 H26B 107.6
Cl1 C26 H26A 108.7
Cl1 C26 H26B 108.7
Cl2 C26 H26A 108.7
Cl2 C26 H26B 108.7
Cl2 C26 Cl1 114.2(16)
H26D C26A H26C 109.2
Cl1A C26A H26D 111.2
Cl1A C26A H26C 111.2

loop_
_geom_bond_atom_site_label_1
_geom_bond_atom_site_label_2
_geom_bond_distance
C1 H1B 0.9800
C1 H1A 0.9800
C1 H1C 0.9800
C1 O1 1.444(5)
C2 C3 1.486(5)
C2 O1 1.311(4)
C2 O2 1.233(4)
C3 C4 1.537(5)
C3 H3B 0.93(4)
C3 H3A 0.96(4)
C4 C5 1.479(5)
C4 Pt1 2.130(3)
C4 H4 0.85(4)
C5 O3 1.216(4)
C5 O4 1.349(4)
C6 H6C 0.9800
C6 H6B 0.9800
C6 H6A 0.9800
C6 O4 1.447(4)
C7 H7 1.0000
C7 C8 1.523(4)
C7 C14 1.533(4)
C7 P1 1.828(3)
C8 H8A 0.9900
C8 H8B 0.9900
C8 C9 1.529(5)
C9 H9B 0.9900
C9 H9A 0.9900
C9 C10 1.529(6)
C10 H10A 0.9900
C10 H10B 0.9900
C10 C11 1.538(5)
C11 H11 1.0000
C11 C12 1.538(5)
C11 P1 1.831(3)
C12 H12B 0.9900
C12 H12A 0.9900
C12 C13 1.532(5)
C13 H13B 0.9900
C13 H13A 0.9900
C13 C14 1.539(5)
C14 H14B 0.9900
C14 H14A 0.9900
C15 H15A 0.9900
C15 H15B 0.9900
C15 C16 1.525(5)
C15 P1 1.821(3)
C16 H16A 0.9900
C16 H16B 0.9900
C16 P2 1.842(3)
C17 H17 1.0000
C17 C18 1.541(4)
C17 C24 1.550(4)
C17 P2 1.827(3)
C18 H18B 0.9900
C18 H18A 0.9900
C18 C19 1.543(5)
C19 H19A 0.9900
C19 H19B 0.9900
C19 C20 1.539(5)
C20 H20A 0.9900
C20 H20B 0.9900
C20 C21 1.533(4)
C21 H21 1.0000
C21 C22 1.549(4)
C21 P2 1.831(3)
C22 H22A 0.9900
C22 H22B 0.9900
C22 C23 1.550(5)
C23 H23B 0.9900
C23 H23A 0.9900
C23 C24 1.536(5)
C24 H24A 0.9900
C24 H24B 0.9900
O2 Pt1 2.144(2)
P1 Pt1 2.3011(9)
P2 Pt1 2.2124(9)
O6 S1 1.430(3)
S1 O5 1.430(3)
S1 C25 1.814(4)
S1 O7 1.430(3)
F2 C25 1.330(3)
F3 C25 1.331(3)
F1 C25 1.331(3)
S1A C25A 1.814(5)
S1A O6A 1.430(3)
S1A O7A 1.430(3)
S1A O5A 1.430(3)
C25A F1A 1.331(3)
C25A F2A 1.330(3)
C25A F3A 1.330(3)
C26 H26A 0.9900
C26 H26B 0.9900
C26 Cl1 1.783(15)
C26 Cl2 1.70(3)
C26A H26D 0.9900
C26A H26C 0.9900
C26A Cl1A 1.81(4)

loop_
_geom_torsion_atom_site_label_1
_geom_torsion_atom_site_label_2
_geom_torsion_atom_site_label_3
_geom_torsion_atom_site_label_4
_geom_torsion
C2 C3 C4 C5 72.2(4)
C2 C3 C4 Pt1 -39.3(3)
C2 O2 Pt1 C4 -16.1(2)
C2 O2 Pt1 P1 167.0(2)
C2 O2 Pt1 P2 66.0(11)
C3 C2 O1 C1 -177.6(3)
C3 C2 O2 Pt1 -4.0(4)
C3 C4 C5 O3 -20.4(4)
C3 C4 C5 O4 160.2(3)
C3 C4 Pt1 O2 29.6(2)
C3 C4 Pt1 P1 58.3(9)
C3 C4 Pt1 P2 -147.1(2)
C4 C5 O4 C6 -179.9(3)
C5 C4 Pt1 O2 -85.2(2)
C5 C4 Pt1 P1 -56.5(9)
C5 C4 Pt1 P2 98.1(2)
C7 C8 C9 C10 -45.9(4)
C7 P1 Pt1 C4 -80.3(8)
C7 P1 Pt1 O2 -52.06(14)
C7 P1 Pt1 P2 124.75(13)
C8 C7 C14 C13 64.8(4)
C8 C7 P1 C11 -65.1(2)
C8 C7 P1 C15 -177.4(2)
C8 C7 P1 Pt1 58.8(2)
C8 C9 C10 C11 46.4(4)
C9 C10 C11 C12 64.4(4)
C9 C10 C11 P1 -59.1(3)
C10 C11 C12 C13 -65.1(4)
C10 C11 P1 C7 63.7(2)
C10 C11 P1 C15 172.6(2)
C10 C11 P1 Pt1 -67.0(2)
C11 C12 C13 C14 -42.3(4)
C11 P1 Pt1 C4 35.7(8)
C11 P1 Pt1 O2 63.92(14)
C11 P1 Pt1 P2 -119.27(13)
C12 C11 P1 C7 -62.1(3)
C12 C11 P1 C15 46.8(3)
C12 C11 P1 Pt1 167.2(2)
C12 C13 C14 C7 44.0(4)
C14 C7 C8 C9 -63.2(4)
C14 C7 P1 C11 61.7(2)
C14 C7 P1 C15 -50.6(2)
C14 C7 P1 Pt1 -174.44(16)
C15 C16 P2 C17 73.4(3)
C15 C16 P2 C21 176.3(2)
C15 C16 P2 Pt1 -47.2(2)
C15 P1 Pt1 C4 157.0(8)
C15 P1 Pt1 O2 -174.74(13)
C15 P1 Pt1 P2 2.07(12)
C16 C15 P1 C7 -164.4(2)
C16 C15 P1 C11 92.5(2)
C16 C15 P1 Pt1 -31.4(2)
C16 P2 Pt1 C4 -155.38(15)
C16 P2 Pt1 O2 123.1(11)
C16 P2 Pt1 P1 21.82(12)
C17 C18 C19 C20 -42.0(4)
C17 P2 Pt1 C4 87.57(15)
C17 P2 Pt1 O2 6.0(11)
C17 P2 Pt1 P1 -95.23(12)
C18 C17 C24 C23 59.1(4)
C18 C17 P2 C16 48.5(3)
C18 C17 P2 C21 -61.1(2)
C18 C17 P2 Pt1 165.82(19)
C18 C19 C20 C21 45.6(4)
C19 C20 C21 C22 63.1(4)
C19 C20 C21 P2 -60.4(3)
C20 C21 C22 C23 -70.6(4)
C20 C21 P2 C16 -46.0(2)
C20 C21 P2 C17 63.9(2)
C20 C21 P2 Pt1 -172.20(15)
C21 C22 C23 C24 -40.2(4)
C21 P2 Pt1 C4 -29.52(15)
C21 P2 Pt1 O2 -111.1(11)
C21 P2 Pt1 P1 147.68(13)
C22 C21 P2 C16 -170.5(2)
C22 C21 P2 C17 -60.6(2)
C22 C21 P2 Pt1 63.3(2)
C22 C23 C24 C17 47.6(4)
C24 C17 C18 C19 -67.1(4)
C24 C17 P2 C16 174.9(2)
C24 C17 P2 C21 65.3(2)
C24 C17 P2 Pt1 -67.7(2)
O1 C2 C3 C4 -150.4(3)
O1 C2 O2 Pt1 177.3(2)
O2 C2 C3 C4 30.8(5)
O2 C2 O1 C1 1.1(5)
O3 C5 O4 C6 0.6(5)
P1 C7 C8 C9 59.5(3)
P1 C7 C14 C13 -57.8(3)
P1 C11 C12 C13 56.2(4)
P1 C15 C16 P2 49.6(3)
P2 C17 C18 C19 54.1(3)
P2 C17 C24 C23 -64.1(3)
P2 C21 C22 C23 51.5(3)
Pt1 C4 C5 O3 90.9(3)
Pt1 C4 C5 O4 -88.6(3)
O6 S1 C25 F2 59.3(10)
O6 S1 C25 F3 -62.8(5)
O6 S1 C25 F1 176.8(4)
O5 S1 C25 F2 -59.2(9)
O5 S1 C25 F3 178.6(4)
O5 S1 C25 F1 58.2(4)
O7 S1 C25 F2 -179.2(9)
O7 S1 C25 F3 58.6(5)
O7 S1 C25 F1 -61.7(4)
O6A S1A C25A F1A -63.9(12)
O6A S1A C25A F2A 54.0(11)
O6A S1A C25A F3A 175(2)
O7A S1A C25A F1A 57.6(12)
O7A S1A C25A F2A 175.5(10)
O7A S1A C25A F3A -64(2)
O5A S1A C25A F1A 175.9(18)
O5A S1A C25A F2A -66.2(19)
O5A S1A C25A F3A 54(2)
